data_4088720
loop_
_publ_author_name
'Jayaraman, Arumugam'
'Sterenberg, Brian T.'

_publ_section_title
;
 Phosphorus--Carbon Bond Forming Reactions of Diphenylphosphenium and
 Diphenylphosphine Triflate Complexes of Tungsten
;
_journal_issue 14
_journal_name_full Organometallics
_journal_page_first 2367
_journal_paper_doi 10.1021/acs.organomet.6b00348
_journal_volume 35
_journal_year 2016
_chemical_formula_moiety 'C24 H19 O5 P W'
_chemical_formula_sum 'C24 H19 O5 P W'
_chemical_formula_weight 602.21
_space_group_crystal_system monoclinic
_space_group_IT_number 14
_space_group_name_Hall '-P 2ybc'
_space_group_name_H-M_alt 'P 1 21/c 1'
_atom_sites_solution_hydrogens geom
_audit_creation_method SHELXL-2014/7
_cell_angle_alpha 90
_cell_angle_beta 107.0200(10)
_cell_angle_gamma 90
_cell_formula_units_Z 4
_cell_length_a 15.8721(11)
_cell_length_b 10.4975(7)
_cell_length_c 13.7225(9)
_cell_measurement_reflns_used 9919
_cell_measurement_temperature 173(2)
_cell_measurement_theta_max 27.58
_cell_measurement_theta_min 2.36
_cell_volume 2186.3(3)
_computing_cell_refinement 'Bruker SAINT'
_computing_data_collection 'Bruker APEX2'
_computing_data_reduction 'Bruker SAINT'
_computing_structure_refinement 'SHELXL-2014/7 (Sheldrick, 2014)'
_computing_structure_solution 'SHELXS-97 (Sheldrick 2008)'
_diffrn_ambient_temperature 173(2)
_diffrn_measured_fraction_theta_full 1.000
_diffrn_measured_fraction_theta_max 0.998
_diffrn_measurement_device_type 'Bruker APEX-II CCD'
_diffrn_measurement_method '\w scans'
_diffrn_radiation_type MoK\a
_diffrn_radiation_wavelength 0.71073
_diffrn_reflns_av_R_equivalents 0.0152
_diffrn_reflns_av_unetI/netI 0.0093
_diffrn_reflns_Laue_measured_fraction_full 1.000
_diffrn_reflns_Laue_measured_fraction_max 0.998
_diffrn_reflns_limit_h_max 20
_diffrn_reflns_limit_h_min -20
_diffrn_reflns_limit_k_max 13
_diffrn_reflns_limit_k_min -13
_diffrn_reflns_limit_l_max 17
_diffrn_reflns_limit_l_min -17
_diffrn_reflns_number 32181
_diffrn_reflns_point_group_measured_fraction_full 1.000
_diffrn_reflns_point_group_measured_fraction_max 0.998
_diffrn_reflns_theta_full 25.242
_diffrn_reflns_theta_max 27.619
_diffrn_reflns_theta_min 2.359
_exptl_absorpt_coefficient_mu 5.390
_exptl_absorpt_correction_T_max 0.5605
_exptl_absorpt_correction_T_min 0.2690
_exptl_absorpt_correction_type numerical
_exptl_absorpt_process_details 'SADABS 2014/5'
_exptl_crystal_colour colourless
_exptl_crystal_density_diffrn 1.830
_exptl_crystal_description block
_exptl_crystal_F_000 1168
_exptl_crystal_size_max 0.313
_exptl_crystal_size_mid 0.299
_exptl_crystal_size_min 0.150
_refine_diff_density_max 1.007
_refine_diff_density_min -0.391
_refine_diff_density_rms 0.061
_refine_ls_extinction_method none
_refine_ls_goodness_of_fit_ref 1.061
_refine_ls_hydrogen_treatment constr
_refine_ls_matrix_type full
_refine_ls_number_parameters 280
_refine_ls_number_reflns 5073
_refine_ls_number_restraints 0
_refine_ls_restrained_S_all 1.061
_refine_ls_R_factor_all 0.0144
_refine_ls_R_factor_gt 0.0132
_refine_ls_shift/su_max 0.003
_refine_ls_shift/su_mean 0.000
_refine_ls_structure_factor_coef Fsqd
_refine_ls_weighting_details 'w=1/[\s^2^(Fo^2^)+(0.0177P)^2^+1.1995P] where P=(Fo^2^+2Fc^2^)/3'
_refine_ls_weighting_scheme calc
_refine_ls_wR_factor_gt 0.0329
_refine_ls_wR_factor_ref 0.0334
_reflns_Friedel_coverage 0.000
_reflns_number_gt 4792
_reflns_number_total 5073
_reflns_threshold_expression 'I > 2\s(I)'
_cod_data_source_file om6b00348_si_002.cif
_cod_data_source_block shelx
_cod_original_sg_symbol_H-M 'P 21/c'
_cod_database_code 4088720
_shelx_shelxl_version_number 2014/7
_shelx_space_group_comment
;
The symmetry employed for this shelxl refinement is uniquely defined
by the following loop, which should always be used as a source of
symmetry information in preference to the above space-group names.
They are only intended as comments.
;
_shelx_estimated_absorpt_t_min 0.283
_shelx_estimated_absorpt_t_max 0.499

loop_
_space_group_symop_operation_xyz
'x, y, z'
'-x, y+1/2, -z+1/2'
'-x, -y, -z'
'x, -y-1/2, z-1/2'

loop_
_atom_site_label
_atom_site_type_symbol
_atom_site_fract_x
_atom_site_fract_y
_atom_site_fract_z
_atom_site_U_iso_or_equiv
_atom_site_adp_type
_atom_site_occupancy
_atom_site_site_symmetry_order
_atom_site_calc_flag
_atom_site_refinement_flags_posn
_atom_site_refinement_flags_adp
O31 O 0.37036(11) 0.08803(15) 0.05250(14) 0.0473(4) Uani 1 1 d . .
C1 C 0.27699(12) 0.73543(17) 0.33522(13) 0.0243(3) Uani 1 1 d . .
H1 H 0.2145 0.7485 0.3348 0.029 Uiso 1 1 calc R U
C2 C 0.30122(12) 0.79737(17) 0.24513(14) 0.0245(3) Uani 1 1 d . .
H2 H 0.3120 0.8907 0.2573 0.029 Uiso 1 1 calc R U
C3 C 0.38867(11) 0.72737(18) 0.24659(13) 0.0255(4) Uani 1 1 d . .
H3A H 0.3839 0.6872 0.1799 0.031 Uiso 1 1 calc R U
H3B H 0.4392 0.7870 0.2637 0.031 Uiso 1 1 calc R U
C4 C 0.39868(11) 0.62614(18) 0.33046(13) 0.0249(3) Uani 1 1 d . .
H4 H 0.4352 0.5507 0.3241 0.030 Uiso 1 1 calc R U
C5 C 0.42812(13) 0.6933(2) 0.43481(14) 0.0323(4) Uani 1 1 d . .
H5A H 0.4799 0.7487 0.4405 0.039 Uiso 1 1 calc R U
H5B H 0.4428 0.6307 0.4912 0.039 Uiso 1 1 calc R U
C6 C 0.34614(13) 0.7732(2) 0.43543(15) 0.0343(4) Uani 1 1 d . .
H6A H 0.3257 0.7515 0.4950 0.041 Uiso 1 1 calc R U
H7A H 0.3591 0.8655 0.4368 0.041 Uiso 1 1 calc R U
C7 C 0.30214(11) 0.59521(16) 0.32280(12) 0.0215(3) Uani 1 1 d . .
H7 H 0.2995 0.5446 0.3836 0.026 Uiso 1 1 calc R U
C8 C 0.19427(11) 0.65337(15) 0.12077(13) 0.0206(3) Uani 1 1 d . .
C9 C 0.22976(11) 0.77511(16) 0.14662(13) 0.0223(3) Uani 1 1 d . .
C10 C 0.19732(13) 0.87535(19) 0.07865(15) 0.0308(4) Uani 1 1 d . .
H10 H 0.2214 0.9583 0.0946 0.037 Uiso 1 1 calc R U
C11 C 0.13112(14) 0.8559(2) -0.01108(16) 0.0349(5) Uani 1 1 d . .
H11 H 0.1097 0.9256 -0.0557 0.042 Uiso 1 1 calc R U
C12 C 0.09572(13) 0.7357(2) -0.03657(14) 0.0325(4) Uani 1 1 d . .
H12 H 0.0498 0.7227 -0.0981 0.039 Uiso 1 1 calc R U
C13 C 0.12801(12) 0.63444(19) 0.02868(13) 0.0260(4) Uani 1 1 d . .
H13 H 0.1050 0.5514 0.0107 0.031 Uiso 1 1 calc R U
C14 C 0.13789(10) 0.47287(15) 0.24700(12) 0.0187(3) Uani 1 1 d . .
C15 C 0.14665(12) 0.36811(17) 0.31224(13) 0.0237(3) Uani 1 1 d . .
H15 H 0.2007 0.3226 0.3325 0.028 Uiso 1 1 calc R U
C16 C 0.07709(13) 0.33014(17) 0.34758(14) 0.0265(4) Uani 1 1 d . .
H16 H 0.0841 0.2594 0.3924 0.032 Uiso 1 1 calc R U
C17 C -0.00233(12) 0.39470(19) 0.31797(14) 0.0284(4) Uani 1 1 d . .
H17 H -0.0501 0.3677 0.3415 0.034 Uiso 1 1 calc R U
C18 C -0.01176(12) 0.4986(2) 0.25410(14) 0.0296(4) Uani 1 1 d . .
H18 H -0.0660 0.5436 0.2341 0.036 Uiso 1 1 calc R U
C19 C 0.05790(11) 0.53793(17) 0.21866(13) 0.0246(3) Uani 1 1 d . .
H19 H 0.0508 0.6097 0.1748 0.030 Uiso 1 1 calc R U
C31 C 0.34583(13) 0.17957(18) 0.08038(16) 0.0296(4) Uani 1 1 d . .
C32 C 0.41035(12) 0.43520(17) 0.13274(15) 0.0275(4) Uani 1 1 d . .
C33 C 0.24970(12) 0.39816(18) -0.01410(14) 0.0270(4) Uani 1 1 d . .
C34 C 0.18678(12) 0.23514(17) 0.12138(13) 0.0266(4) Uani 1 1 d . .
C35 C 0.35792(13) 0.27115(19) 0.27764(15) 0.0306(4) Uani 1 1 d . .
O32 O 0.47165(9) 0.48849(14) 0.12873(13) 0.0424(4) Uani 1 1 d . .
O33 O 0.22557(10) 0.43169(16) -0.09660(11) 0.0399(3) Uani 1 1 d . .
O34 O 0.12250(10) 0.17716(14) 0.11231(12) 0.0382(3) Uani 1 1 d . .
O35 O 0.39137(11) 0.23329(19) 0.35705(12) 0.0525(4) Uani 1 1 d . .
P1 P 0.23368(3) 0.51859(4) 0.20539(3) 0.01706(8) Uani 1 1 d . .
W1 W 0.29936(2) 0.33489(2) 0.13198(2) 0.01968(3) Uani 1 1 d . .

loop_
_atom_site_aniso_label
_atom_site_aniso_U_11
_atom_site_aniso_U_22
_atom_site_aniso_U_33
_atom_site_aniso_U_23
_atom_site_aniso_U_13
_atom_site_aniso_U_12
O31 0.0455(9) 0.0307(8) 0.0718(11) -0.0190(8) 0.0266(8) 0.0013(7)
C1 0.0269(8) 0.0245(9) 0.0238(8) -0.0061(7) 0.0110(7) -0.0041(7)
C2 0.0292(9) 0.0172(8) 0.0303(9) -0.0025(7) 0.0135(7) -0.0036(7)
C3 0.0247(8) 0.0271(9) 0.0266(8) -0.0022(7) 0.0105(7) -0.0052(7)
C4 0.0221(8) 0.0269(9) 0.0242(8) -0.0015(7) 0.0047(7) -0.0034(7)
C5 0.0301(10) 0.0398(11) 0.0240(9) -0.0036(8) 0.0033(7) -0.0118(8)
C6 0.0380(11) 0.0400(11) 0.0268(9) -0.0126(8) 0.0125(8) -0.0115(9)
C7 0.0233(8) 0.0220(8) 0.0179(7) 0.0000(6) 0.0041(6) -0.0041(6)
C8 0.0234(8) 0.0204(8) 0.0204(8) 0.0026(6) 0.0101(7) 0.0046(6)
C9 0.0257(8) 0.0195(8) 0.0261(8) 0.0027(7) 0.0145(7) 0.0031(7)
C10 0.0399(11) 0.0207(9) 0.0390(10) 0.0077(8) 0.0229(9) 0.0061(8)
C11 0.0427(11) 0.0350(11) 0.0323(10) 0.0182(8) 0.0194(9) 0.0180(9)
C12 0.0332(10) 0.0434(12) 0.0214(8) 0.0075(8) 0.0089(7) 0.0130(9)
C13 0.0277(9) 0.0278(9) 0.0221(8) 0.0018(7) 0.0069(7) 0.0053(7)
C14 0.0195(7) 0.0178(8) 0.0189(7) -0.0026(6) 0.0058(6) -0.0018(6)
C15 0.0243(8) 0.0208(8) 0.0271(8) 0.0018(7) 0.0092(7) 0.0006(7)
C16 0.0322(10) 0.0230(9) 0.0268(9) 0.0005(7) 0.0123(7) -0.0051(7)
C17 0.0257(9) 0.0332(10) 0.0302(9) -0.0079(8) 0.0144(7) -0.0098(7)
C18 0.0201(8) 0.0369(10) 0.0318(9) -0.0031(8) 0.0076(7) 0.0039(8)
C19 0.0241(8) 0.0242(8) 0.0256(8) 0.0016(7) 0.0075(7) 0.0032(7)
C31 0.0263(9) 0.0261(9) 0.0391(10) -0.0056(8) 0.0137(8) -0.0022(7)
C32 0.0262(9) 0.0219(9) 0.0353(10) -0.0022(7) 0.0106(7) 0.0054(7)
C33 0.0261(9) 0.0258(9) 0.0298(9) -0.0032(7) 0.0090(7) -0.0010(7)
C34 0.0303(9) 0.0223(9) 0.0288(9) -0.0043(7) 0.0110(7) 0.0007(7)
C35 0.0289(9) 0.0287(10) 0.0342(10) -0.0001(8) 0.0093(8) 0.0048(8)
O32 0.0312(7) 0.0332(8) 0.0686(11) -0.0017(7) 0.0237(7) -0.0036(6)
O33 0.0444(8) 0.0458(9) 0.0268(7) 0.0015(6) 0.0063(6) 0.0000(7)
O34 0.0368(8) 0.0338(8) 0.0484(9) -0.0088(6) 0.0194(7) -0.0085(6)
O35 0.0522(10) 0.0640(12) 0.0350(8) 0.0124(8) 0.0029(7) 0.0143(9)
P1 0.01775(18) 0.01517(19) 0.01788(18) 0.00101(15) 0.00464(15) 0.00020(15)
W1 0.01933(4) 0.01682(4) 0.02337(4) -0.00147(2) 0.00700(3) 0.00118(2)

loop_
_atom_type_symbol
_atom_type_description
_atom_type_scat_dispersion_real
_atom_type_scat_dispersion_imag
_atom_type_scat_source
C C 0.0033 0.0016 'International Tables Vol C Tables 4.2.6.8 and 6.1.1.4'
H H 0.0000 0.0000 'International Tables Vol C Tables 4.2.6.8 and 6.1.1.4'
O O 0.0106 0.0060 'International Tables Vol C Tables 4.2.6.8 and 6.1.1.4'
P P 0.1023 0.0942 'International Tables Vol C Tables 4.2.6.8 and 6.1.1.4'
W W -0.8490 6.8722 'International Tables Vol C Tables 4.2.6.8 and 6.1.1.4'

loop_
_geom_angle_atom_site_label_1
_geom_angle_atom_site_label_2
_geom_angle_atom_site_label_3
_geom_angle
C6 C1 C2 109.14(15)
C6 C1 C7 101.75(15)
C2 C1 C7 100.36(13)
C6 C1 H1 114.7
C2 C1 H1 114.7
C7 C1 H1 114.7
C9 C2 C1 110.79(14)
C9 C2 C3 111.74(14)
C1 C2 C3 102.72(14)
C9 C2 H2 110.5
C1 C2 H2 110.5
C3 C2 H2 110.5
C4 C3 C2 103.33(14)
C4 C3 H3A 111.1
C2 C3 H3A 111.1
C4 C3 H3B 111.1
C2 C3 H3B 111.1
H3A C3 H3B 109.1
C7 C4 C3 102.22(14)
C7 C4 C5 100.66(14)
C3 C4 C5 108.38(15)
C7 C4 H4 114.7
C3 C4 H4 114.7
C5 C4 H4 114.7
C4 C5 C6 103.06(15)
C4 C5 H5A 111.2
C6 C5 H5A 111.2
C4 C5 H5B 111.2
C6 C5 H5B 111.2
H5A C5 H5B 109.1
C1 C6 C5 103.66(15)
C1 C6 H6A 111.0
C5 C6 H6A 111.0
C1 C6 H7A 111.0
C5 C6 H7A 111.0
H6A C6 H7A 109.0
C4 C7 C1 94.34(13)
C4 C7 P1 118.16(12)
C1 C7 P1 113.96(11)
C4 C7 H7 109.8
C1 C7 H7 109.8
P1 C7 H7 109.8
C9 C8 C13 119.87(16)
C9 C8 P1 120.67(13)
C13 C8 P1 119.46(13)
C8 C9 C10 118.36(17)
C8 C9 C2 120.68(15)
C10 C9 C2 120.96(17)
C11 C10 C9 121.26(19)
C11 C10 H10 119.4
C9 C10 H10 119.4
C10 C11 C12 120.46(18)
C10 C11 H11 119.8
C12 C11 H11 119.8
C11 C12 C13 119.31(18)
C11 C12 H12 120.3
C13 C12 H12 120.3
C12 C13 C8 120.73(18)
C12 C13 H13 119.6
C8 C13 H13 119.6
C19 C14 C15 118.42(15)
C19 C14 P1 123.68(13)
C15 C14 P1 117.89(12)
C16 C15 C14 120.60(16)
C16 C15 H15 119.7
C14 C15 H15 119.7
C17 C16 C15 120.42(17)
C17 C16 H16 119.8
C15 C16 H16 119.8
C18 C17 C16 119.60(16)
C18 C17 H17 120.2
C16 C17 H17 120.2
C17 C18 C19 120.41(17)
C17 C18 H18 119.8
C19 C18 H18 119.8
C14 C19 C18 120.55(17)
C14 C19 H19 119.7
C18 C19 H19 119.7
O31 C31 W1 177.35(17)
O32 C32 W1 176.75(17)
O33 C33 W1 176.74(16)
O34 C34 W1 177.89(16)
O35 C35 W1 178.09(18)
C8 P1 C14 103.89(8)
C8 P1 C7 102.88(8)
C14 P1 C7 99.91(7)
C8 P1 W1 116.21(5)
C14 P1 W1 113.48(5)
C7 P1 W1 118.23(6)
C31 W1 C33 89.65(8)
C31 W1 C34 87.85(7)
C33 W1 C34 91.07(7)
C31 W1 C32 90.86(7)
C33 W1 C32 85.52(7)
C34 W1 C32 176.36(7)
C31 W1 C35 88.30(8)
C33 W1 C35 176.01(7)
C34 W1 C35 92.27(8)
C32 W1 C35 91.08(8)
C31 W1 P1 174.97(6)
C33 W1 P1 93.28(5)
C34 W1 P1 88.01(5)
C32 W1 P1 93.44(5)
C35 W1 P1 89.01(5)

loop_
_geom_bond_atom_site_label_1
_geom_bond_atom_site_label_2
_geom_bond_distance
O31 C31 1.144(2)
C1 C6 1.539(3)
C1 C2 1.542(2)
C1 C7 1.548(2)
C1 H1 1.0000
C2 C9 1.507(3)
C2 C3 1.565(2)
C2 H2 1.0000
C3 C4 1.540(2)
C3 H3A 0.9900
C3 H3B 0.9900
C4 C7 1.539(2)
C4 C5 1.541(2)
C4 H4 1.0000
C5 C6 1.550(3)
C5 H5A 0.9900
C5 H5B 0.9900
C6 H6A 0.9900
C6 H7A 0.9900
C7 P1 1.8436(17)
C7 H7 1.0000
C8 C9 1.400(2)
C8 C13 1.402(2)
C8 P1 1.8211(17)
C9 C10 1.400(2)
C10 C11 1.380(3)
C10 H10 0.9500
C11 C12 1.384(3)
C11 H11 0.9500
C12 C13 1.388(3)
C12 H12 0.9500
C13 H13 0.9500
C14 C19 1.393(2)
C14 C15 1.399(2)
C14 P1 1.8374(16)
C15 C16 1.388(2)
C15 H15 0.9500
C16 C17 1.383(3)
C16 H16 0.9500
C17 C18 1.379(3)
C17 H17 0.9500
C18 C19 1.394(2)
C18 H18 0.9500
C19 H19 0.9500
C31 W1 2.0025(19)
C32 O32 1.138(2)
C32 W1 2.0498(19)
C33 O33 1.139(2)
C33 W1 2.0386(19)
C34 O34 1.163(2)
C34 W1 2.0391(19)
C35 O35 1.135(2)
C35 W1 2.054(2)
P1 W1 2.5367(4)
